data_4316302
loop_
_publ_author_name
'Fergus R. Knight'
'Amy L. Fuller'
'Michael B\"uhl'
'Alexandra M. Z. Slawin'
'J. Derek Woollins'

_publ_section_title
;
 Hypervalent Adducts of Chalcogen-Containing peri-Substituted
 Naphthalenes; Reactions of Sulfur, Selenium, and Tellurium with
 Dihalogens
;
_journal_name_full 'Inorganic Chemistry'
_journal_page_first 7577
_journal_page_last 7596
_journal_paper_doi 10.1021/ic101086h
_journal_volume 49
_journal_year 2010
_chemical_formula_moiety 'C22 H16 I2 S Te '
_chemical_formula_sum 'C22 H16 I2 S Te'
_chemical_formula_weight 693.84
_space_group_IT_number 15
_symmetry_cell_setting monoclinic
_symmetry_Int_Tables_number 15
_symmetry_space_group_name_Hall '-C 2yc'
_symmetry_space_group_name_H-M 'C 1 2/c 1'
_cell_angle_alpha 90.0000
_cell_angle_beta 99.994(5)
_cell_angle_gamma 90.0000
_cell_formula_units_Z 8
_cell_length_a 18.909(4)
_cell_length_b 15.954(3)
_cell_length_c 14.282(3)
_cell_measurement_reflns_used 7090
_cell_measurement_temperature 125.1
_cell_measurement_theta_max 26.4
_cell_measurement_theta_min 1.7
_cell_volume 4243.1(15)
_computing_cell_refinement CrystalClear
_computing_data_collection CrystalClear
_computing_data_reduction CrystalStructure
_computing_publication_material 'CrystalStructure 3.8'
_computing_structure_refinement SHELXL
_computing_structure_solution SIR97
_diffrn_ambient_temperature 125
_diffrn_detector_area_resol_mean 14.63
_diffrn_measured_fraction_theta_full 0.970
_diffrn_measured_fraction_theta_max 0.970
_diffrn_measurement_device_type 'Rigaku Saturn'
_diffrn_measurement_method \w
_diffrn_radiation_type 'Mo K\a'
_diffrn_radiation_wavelength 0.71075
_diffrn_reflns_av_R_equivalents 0.033
_diffrn_reflns_limit_h_max 23
_diffrn_reflns_limit_h_min -18
_diffrn_reflns_limit_k_max 17
_diffrn_reflns_limit_k_min -19
_diffrn_reflns_limit_l_max 17
_diffrn_reflns_limit_l_min -15
_diffrn_reflns_number 12261
_diffrn_reflns_theta_full 26.36
_diffrn_reflns_theta_max 26.36
_exptl_absorpt_coefficient_mu 4.416
_exptl_absorpt_correction_T_max 0.672
_exptl_absorpt_correction_T_min 0.487
_exptl_absorpt_correction_type multi-scan
_exptl_absorpt_process_details 'Jacobson, R. (1998) Private communication'
_exptl_crystal_colour orange
_exptl_crystal_density_diffrn 2.172
_exptl_crystal_density_method 'not measured'
_exptl_crystal_description prism
_exptl_crystal_F_000 2576.00
_exptl_crystal_size_max 0.15
_exptl_crystal_size_mid 0.09
_exptl_crystal_size_min 0.09
_refine_diff_density_max 1.65
_refine_diff_density_min -1.63
_refine_ls_extinction_method none
_refine_ls_goodness_of_fit_ref 1.244
_refine_ls_hydrogen_treatment refall
_refine_ls_number_parameters 236
_refine_ls_number_reflns 4204
_refine_ls_R_factor_gt 0.0361
_refine_ls_shift/su_max 0.0010
_refine_ls_structure_factor_coef Fsqd
_refine_ls_weighting_details 'w = 1/[\s^2^(Fo^2^)+(0.0675P)^2^+25.4414P] where P=(Fo^2^+2Fc^2^)/3'
_refine_ls_weighting_scheme calc
_refine_ls_wR_factor_ref 0.1341
_reflns_number_gt 3961
_reflns_number_total 4204
_reflns_threshold_expression F^2^>2.0\s(F^2^)
_cod_data_source_file ic101086h_si_009.cif
_cod_data_source_block '__FKDW195B-1'
_cod_original_sg_symbol_H-M 'C 2/c'
_cod_original_formula_sum 'C22 H16 I2 S Te '
_cod_database_code 4316302

loop_
_symmetry_equiv_pos_site_id
_symmetry_equiv_pos_as_xyz
1 +X,+Y,+Z
2 -X,+Y,1/2-Z
3 -X,-Y,-Z
4 +X,-Y,1/2+Z
5 1/2+X,1/2+Y,+Z
6 1/2-X,1/2+Y,1/2-Z
7 1/2-X,1/2-Y,-Z
8 1/2+X,1/2-Y,1/2+Z

loop_
_atom_site_label
_atom_site_type_symbol
_atom_site_fract_x
_atom_site_fract_y
_atom_site_fract_z
_atom_site_U_iso_or_equiv
_atom_site_adp_type
_atom_site_occupancy
_atom_site_symmetry_multiplicity
_atom_site_calc_flag
_atom_site_refinement_flags
_atom_site_disorder_assembly
_atom_site_disorder_group
I(1) I 0.16398(2) 0.33784(3) -0.08763(3) 0.02380(14) Uani 1.00 1 d . . .
I(2) I 0.13082(3) 0.14392(3) 0.24975(3) 0.02793(15) Uani 1.00 1 d . . .
Te(1) Te 0.14902(2) 0.24410(3) 0.08555(3) 0.01953(14) Uani 1.00 1 d . . .
S(1) S 0.23473(9) 0.40344(11) 0.15254(12) 0.0225(3) Uani 1.00 1 d . . .
C(1) C 0.0688(3) 0.3311(4) 0.1122(4) 0.0203(13) Uani 1.00 1 d . . .
C(2) C 0.0016(3) 0.2984(4) 0.1147(4) 0.0240(14) Uani 1.00 1 d . . .
C(3) C -0.0561(4) 0.3509(4) 0.1225(5) 0.0288(16) Uani 1.00 1 d . . .
C(4) C -0.0464(3) 0.4356(4) 0.1261(4) 0.0253(14) Uani 1.00 1 d . . .
C(5) C 0.0221(3) 0.4716(4) 0.1297(4) 0.0196(13) Uani 1.00 1 d . . .
C(6) C 0.0302(3) 0.5599(4) 0.1383(5) 0.0255(14) Uani 1.00 1 d . . .
C(7) C 0.0963(4) 0.5956(4) 0.1459(5) 0.0294(15) Uani 1.00 1 d . . .
C(8) C 0.1579(3) 0.5461(4) 0.1471(4) 0.0251(14) Uani 1.00 1 d . . .
C(9) C 0.1522(3) 0.4600(4) 0.1388(4) 0.0197(13) Uani 1.00 1 d . . .
C(10) C 0.0829(3) 0.4189(4) 0.1252(4) 0.0203(13) Uani 1.00 1 d . . .
C(11) C 0.0809(3) 0.1590(4) -0.0042(4) 0.0217(13) Uani 1.00 1 d . . .
C(12) C 0.1054(4) 0.0779(4) -0.0007(5) 0.0305(16) Uani 1.00 1 d . . .
C(13) C 0.0680(5) 0.0189(5) -0.0645(5) 0.042(2) Uani 1.00 1 d . . .
C(14) C 0.0077(5) 0.0428(5) -0.1275(5) 0.041(2) Uani 1.00 1 d . . .
C(15) C -0.0161(4) 0.1241(5) -0.1299(5) 0.0389(19) Uani 1.00 1 d . . .
C(16) C 0.0209(4) 0.1837(5) -0.0690(5) 0.0331(16) Uani 1.00 1 d . . .
C(17) C 0.2526(3) 0.3857(4) 0.2772(4) 0.0216(13) Uani 1.00 1 d . . .
C(18) C 0.2869(4) 0.3109(4) 0.3100(4) 0.0258(15) Uani 1.00 1 d . . .
C(19) C 0.3042(4) 0.2961(5) 0.4056(5) 0.0351(17) Uani 1.00 1 d . . .
C(20) C 0.2867(4) 0.3530(4) 0.4725(5) 0.0312(16) Uani 1.00 1 d . . .
C(21) C 0.2529(4) 0.4267(4) 0.4390(5) 0.0298(16) Uani 1.00 1 d . . .
C(22) C 0.2363(3) 0.4440(4) 0.3435(4) 0.0248(14) Uani 1.00 1 d . . .
H(2) H -0.0055 0.2395 0.1112 0.029 Uiso 1.00 1 c R . .
H(3) H -0.1020 0.3277 0.1252 0.035 Uiso 1.00 1 c R . .
H(4) H -0.0868 0.4711 0.1262 0.030 Uiso 1.00 1 c R . .
H(6) H -0.0108 0.5942 0.1389 0.031 Uiso 1.00 1 c R . .
H(7) H 0.1008 0.6548 0.1504 0.035 Uiso 1.00 1 c R . .
H(8) H 0.2037 0.5720 0.1538 0.030 Uiso 1.00 1 c R . .
H(12) H 0.1465 0.0617 0.0438 0.037 Uiso 1.00 1 c R . .
H(13) H 0.0846 -0.0373 -0.0641 0.051 Uiso 1.00 1 c R . .
H(14) H -0.0176 0.0026 -0.1696 0.049 Uiso 1.00 1 c R . .
H(15) H -0.0580 0.1398 -0.1733 0.047 Uiso 1.00 1 c R . .
H(16) H 0.0054 0.2404 -0.0716 0.040 Uiso 1.00 1 c R . .
H(18) H 0.2981 0.2705 0.2660 0.031 Uiso 1.00 1 c R . .
H(19) H 0.3288 0.2458 0.4271 0.042 Uiso 1.00 1 c R . .
H(20) H 0.2976 0.3414 0.5387 0.037 Uiso 1.00 1 c R . .
H(21) H 0.2409 0.4665 0.4833 0.036 Uiso 1.00 1 c R . .
H(22) H 0.2138 0.4955 0.3224 0.030 Uiso 1.00 1 c R . .

loop_
_atom_site_aniso_label
_atom_site_aniso_U_11
_atom_site_aniso_U_22
_atom_site_aniso_U_33
_atom_site_aniso_U_12
_atom_site_aniso_U_13
_atom_site_aniso_U_23
I(1) 0.0250(2) 0.0265(2) 0.0212(2) 0.00612(17) 0.00784(19) 0.00319(16)
I(2) 0.0352(2) 0.0280(2) 0.0193(2) -0.00170(19) 0.0013(2) 0.00446(17)
Te(1) 0.0196(2) 0.0207(2) 0.0185(2) 0.00376(16) 0.00377(18) 0.00108(16)
S(1) 0.0183(7) 0.0293(8) 0.0203(8) 0.0006(6) 0.0041(6) -0.0021(6)
C(1) 0.018(3) 0.020(3) 0.024(3) 0.004(2) 0.006(2) 0.002(2)
C(2) 0.025(3) 0.025(3) 0.022(3) -0.004(2) 0.004(2) -0.007(2)
C(3) 0.024(3) 0.036(4) 0.029(4) -0.001(3) 0.011(3) 0.003(3)
C(4) 0.025(3) 0.030(3) 0.023(3) 0.005(2) 0.009(2) 0.001(2)
C(5) 0.030(3) 0.023(3) 0.005(2) 0.003(2) -0.000(2) 0.004(2)
C(6) 0.028(3) 0.019(3) 0.030(3) 0.010(2) 0.006(3) 0.004(2)
C(7) 0.034(4) 0.022(3) 0.030(3) -0.002(2) 0.000(3) 0.002(2)
C(8) 0.026(3) 0.025(3) 0.025(3) -0.003(2) 0.005(2) -0.001(2)
C(9) 0.022(3) 0.033(3) 0.004(2) -0.002(2) -0.001(2) 0.000(2)
C(10) 0.024(3) 0.025(3) 0.014(3) 0.003(2) 0.007(2) -0.001(2)
C(11) 0.026(3) 0.024(3) 0.015(3) -0.000(2) 0.001(2) -0.001(2)
C(12) 0.037(4) 0.035(4) 0.020(3) 0.001(3) 0.007(3) -0.005(3)
C(13) 0.064(6) 0.037(4) 0.028(4) -0.006(4) 0.012(4) -0.006(3)
C(14) 0.057(5) 0.050(5) 0.015(3) -0.019(4) 0.007(3) -0.013(3)
C(15) 0.038(4) 0.054(5) 0.022(3) -0.005(3) -0.001(3) -0.007(3)
C(16) 0.027(3) 0.037(4) 0.034(4) 0.001(3) 0.002(3) -0.005(3)
C(17) 0.023(3) 0.028(3) 0.015(3) -0.005(2) 0.005(2) -0.002(2)
C(18) 0.032(3) 0.035(3) 0.008(2) 0.008(3) -0.004(2) -0.008(2)
C(19) 0.036(4) 0.039(4) 0.028(4) 0.005(3) 0.001(3) 0.000(3)
C(20) 0.042(4) 0.034(3) 0.013(3) -0.002(3) -0.007(3) 0.002(2)
C(21) 0.036(4) 0.031(3) 0.023(3) -0.006(3) 0.007(3) -0.006(2)
C(22) 0.027(3) 0.027(3) 0.020(3) 0.004(2) 0.003(2) 0.003(2)

loop_
_atom_type_symbol
_atom_type_description
_atom_type_scat_dispersion_real
_atom_type_scat_dispersion_imag
_atom_type_scat_source
C C 0.003 0.002
;
International Tables for Crystallography
(1992, Vol. C, Tables 4.2.6.8 and 6.1.1.4)
;
H H 0.000 0.000
;
International Tables for Crystallography
(1992, Vol. C, Table 6.1.1.4)
;
I I -0.474 1.812
;
International Tables for Crystallography
(1992, Vol. C, Tables 4.2.6.8 and 6.1.1.4)
;
S S 0.125 0.123
;
International Tables for Crystallography
(1992, Vol. C, Tables 4.2.6.8 and 6.1.1.4)
;
Te Te -0.531 1.675
;
International Tables for Crystallography
(1992, Vol. C, Tables 4.2.6.8 and 6.1.1.4)
;

loop_
_geom_angle_atom_site_label_1
_geom_angle_atom_site_label_2
_geom_angle_atom_site_label_3
_geom_angle
_geom_angle_publ_flag
_geom_angle_site_symmetry_1
_geom_angle_site_symmetry_2
_geom_angle_site_symmetry_3
I(1) Te(1) I(2) 176.81(2) yes . . .
I(1) Te(1) C(1) 89.66(18) yes . . .
I(1) Te(1) C(11) 87.38(18) yes . . .
I(2) Te(1) C(1) 91.53(18) yes . . .
I(2) Te(1) C(11) 89.51(18) yes . . .
C(1) Te(1) C(11) 98.4(2) yes . . .
C(9) S(1) C(17) 101.6(3) yes . . .
Te(1) C(1) C(2) 116.4(4) yes . . .
Te(1) C(1) C(10) 122.5(4) yes . . .
C(2) C(1) C(10) 121.2(6) yes . . .
C(1) C(2) C(3) 120.7(6) yes . . .
C(2) C(3) C(4) 119.8(7) yes . . .
C(3) C(4) C(5) 121.4(6) yes . . .
C(4) C(5) C(6) 119.4(6) yes . . .
C(4) C(5) C(10) 119.9(6) yes . . .
C(6) C(5) C(10) 120.7(6) yes . . .
C(5) C(6) C(7) 120.3(6) yes . . .
C(6) C(7) C(8) 121.0(6) yes . . .
C(7) C(8) C(9) 120.3(6) yes . . .
S(1) C(9) C(8) 116.0(5) yes . . .
S(1) C(9) C(10) 122.7(5) yes . . .
C(8) C(9) C(10) 121.1(6) yes . . .
C(1) C(10) C(5) 116.5(5) yes . . .
C(1) C(10) C(9) 127.1(6) yes . . .
C(5) C(10) C(9) 116.3(5) yes . . .
Te(1) C(11) C(12) 114.4(4) yes . . .
Te(1) C(11) C(16) 123.8(5) yes . . .
C(12) C(11) C(16) 121.4(6) yes . . .
C(11) C(12) C(13) 118.5(6) yes . . .
C(12) C(13) C(14) 120.2(7) yes . . .
C(13) C(14) C(15) 120.5(7) yes . . .
C(14) C(15) C(16) 120.2(7) yes . . .
C(11) C(16) C(15) 119.1(7) yes . . .
S(1) C(17) C(18) 117.9(5) yes . . .
S(1) C(17) C(22) 123.2(5) yes . . .
C(18) C(17) C(22) 118.9(5) yes . . .
C(17) C(18) C(19) 119.9(6) yes . . .
C(18) C(19) C(20) 121.7(7) yes . . .
C(19) C(20) C(21) 117.8(6) yes . . .
C(20) C(21) C(22) 121.7(7) yes . . .
C(17) C(22) C(21) 120.0(6) yes . . .
C(1) C(2) H(2) 119.6 no . . .
C(3) C(2) H(2) 119.6 no . . .
C(2) C(3) H(3) 120.1 no . . .
C(4) C(3) H(3) 120.1 no . . .
C(3) C(4) H(4) 119.3 no . . .
C(5) C(4) H(4) 119.3 no . . .
C(5) C(6) H(6) 119.8 no . . .
C(7) C(6) H(6) 119.8 no . . .
C(6) C(7) H(7) 119.5 no . . .
C(8) C(7) H(7) 119.5 no . . .
C(7) C(8) H(8) 119.9 no . . .
C(9) C(8) H(8) 119.8 no . . .
C(11) C(12) H(12) 120.8 no . . .
C(13) C(12) H(12) 120.7 no . . .
C(12) C(13) H(13) 119.9 no . . .
C(14) C(13) H(13) 119.9 no . . .
C(13) C(14) H(14) 119.7 no . . .
C(15) C(14) H(14) 119.7 no . . .
C(14) C(15) H(15) 119.9 no . . .
C(16) C(15) H(15) 119.9 no . . .
C(11) C(16) H(16) 120.4 no . . .
C(15) C(16) H(16) 120.4 no . . .
C(17) C(18) H(18) 120.1 no . . .
C(19) C(18) H(18) 120.0 no . . .
C(18) C(19) H(19) 119.2 no . . .
C(20) C(19) H(19) 119.2 no . . .
C(19) C(20) H(20) 121.1 no . . .
C(21) C(20) H(20) 121.1 no . . .
C(20) C(21) H(21) 119.2 no . . .
C(22) C(21) H(21) 119.2 no . . .
C(17) C(22) H(22) 120.0 no . . .
C(21) C(22) H(22) 120.0 no . . .

loop_
_geom_bond_atom_site_label_1
_geom_bond_atom_site_label_2
_geom_bond_distance
_geom_bond_publ_flag
_geom_bond_site_symmetry_1
_geom_bond_site_symmetry_2
I(1) Te(1) 2.9457(6) yes . .
I(2) Te(1) 2.9073(6) yes . .
Te(1) C(1) 2.138(6) yes . .
Te(1) C(11) 2.138(6) yes . .
S(1) C(9) 1.784(6) yes . .
S(1) C(17) 1.777(6) yes . .
C(1) C(2) 1.380(9) yes . .
C(1) C(10) 1.433(9) yes . .
C(2) C(3) 1.395(10) yes . .
C(3) C(4) 1.363(10) yes . .
C(4) C(5) 1.411(10) yes . .
C(5) C(6) 1.420(9) yes . .
C(5) C(10) 1.433(9) yes . .
C(6) C(7) 1.360(10) yes . .
C(7) C(8) 1.405(10) yes . .
C(8) C(9) 1.382(9) yes . .
C(9) C(10) 1.447(9) yes . .
C(11) C(12) 1.373(10) yes . .
C(11) C(16) 1.390(9) yes . .
C(12) C(13) 1.411(11) yes . .
C(13) C(14) 1.379(12) yes . .
C(14) C(15) 1.371(12) yes . .
C(15) C(16) 1.393(11) yes . .
C(17) C(18) 1.400(9) yes . .
C(17) C(22) 1.398(9) yes . .
C(18) C(19) 1.368(9) yes . .
C(19) C(20) 1.399(11) yes . .
C(20) C(21) 1.384(10) yes . .
C(21) C(22) 1.374(9) yes . .
C(2) H(2) 0.950 no . .
C(3) H(3) 0.950 no . .
C(4) H(4) 0.950 no . .
C(6) H(6) 0.950 no . .
C(7) H(7) 0.950 no . .
C(8) H(8) 0.950 no . .
C(12) H(12) 0.950 no . .
C(13) H(13) 0.950 no . .
C(14) H(14) 0.950 no . .
C(15) H(15) 0.950 no . .
C(16) H(16) 0.950 no . .
C(18) H(18) 0.950 no . .
C(19) H(19) 0.950 no . .
C(20) H(20) 0.950 no . .
C(21) H(21) 0.950 no . .
C(22) H(22) 0.950 no . .

loop_
_geom_contact_atom_site_label_1
_geom_contact_atom_site_label_2
_geom_contact_distance
_geom_contact_publ_flag
_geom_contact_site_symmetry_1
_geom_contact_site_symmetry_2
C(4) C(5) 3.486(9) ? . 2_555
C(5) C(4) 3.486(9) ? . 2_555
C(6) C(6) 3.569(10) ? . 2_555
C(12) C(21) 3.599(10) ? . 6_545
C(13) C(13) 3.469(14) ? . 3_555
C(13) C(14) 3.451(12) ? . 3_555
C(14) C(13) 3.451(12) ? . 3_555
C(14) C(14) 3.459(10) ? . 2_554
C(15) C(15) 3.586(11) ? . 2_554
C(19) C(20) 3.560(11) ? . 7_556
C(20) C(19) 3.560(11) ? . 7_556
C(21) C(12) 3.599(10) ? . 6_555
I(1) H(4) 3.383 ? . 3_565
I(1) H(6) 3.060 ? . 3_565
I(1) H(18) 3.260 ? . 7_555
I(1) H(21) 3.518 ? . 4_564
I(1) H(22) 3.167 ? . 4_564
I(2) H(3) 3.525 ? . 2_555
I(2) H(8) 3.392 ? . 6_545
I(2) H(13) 3.395 ? . 4_555
I(2) H(14) 3.240 ? . 3_555
I(2) H(20) 3.098 ? . 7_556
S(1) H(21) 3.204 ? . 4_564
C(3) H(19) 3.578 ? . 8_454
C(4) H(22) 3.503 ? . 2_555
C(5) H(4) 3.489 ? . 2_555
C(6) H(6) 3.311 ? . 2_555
C(6) H(16) 3.361 ? . 3_565
C(7) H(16) 3.311 ? . 3_565
C(7) H(18) 3.534 ? . 6_555
C(7) H(19) 3.059 ? . 6_555
C(8) H(19) 3.381 ? . 6_555
C(8) H(21) 3.042 ? . 4_564
C(9) H(21) 3.228 ? . 4_564
C(12) H(14) 3.423 ? . 3_555
C(12) H(21) 3.379 ? . 6_545
C(14) H(13) 3.493 ? . 3_555
C(14) H(14) 3.004 ? . 2_554
C(14) H(15) 3.512 ? . 2_554
C(15) H(13) 3.538 ? . 3_555
C(15) H(15) 3.361 ? . 2_554
C(16) H(7) 3.516 ? . 3_565
C(17) H(3) 3.506 ? . 2_555
C(17) H(15) 3.552 ? . 8_555
C(18) H(7) 3.258 ? . 6_545
C(18) H(15) 3.006 ? . 8_555
C(19) H(7) 3.073 ? . 6_545
C(19) H(15) 3.182 ? . 8_555
C(19) H(20) 3.111 ? . 7_556
C(20) H(3) 3.552 ? . 2_555
C(20) H(8) 3.464 ? . 4_565
C(20) H(12) 3.584 ? . 6_555
C(20) H(13) 3.098 ? . 6_555
C(20) H(19) 3.224 ? . 7_556
C(20) H(20) 3.477 ? . 7_556
C(21) H(3) 3.252 ? . 2_555
C(21) H(4) 3.197 ? . 2_555
C(21) H(8) 3.355 ? . 4_565
C(21) H(12) 2.856 ? . 6_555
C(21) H(13) 3.326 ? . 6_555
C(22) H(3) 3.239 ? . 2_555
C(22) H(4) 2.966 ? . 2_555
C(22) H(12) 3.129 ? . 6_555
H(2) H(13) 3.569 ? . 3_555
H(3) I(2) 3.525 ? . 2_555
H(3) C(17) 3.506 ? . 2_555
H(3) C(20) 3.552 ? . 2_555
H(3) C(21) 3.252 ? . 2_555
H(3) C(22) 3.239 ? . 2_555
H(3) H(19) 3.133 ? . 8_454
H(3) H(20) 3.406 ? . 8_454
H(3) H(21) 3.576 ? . 2_555
H(3) H(22) 3.569 ? . 2_555
H(4) I(1) 3.383 ? . 3_565
H(4) C(5) 3.489 ? . 2_555
H(4) C(21) 3.197 ? . 2_555
H(4) C(22) 2.966 ? . 2_555
H(4) H(21) 3.060 ? . 2_555
H(4) H(22) 2.659 ? . 2_555
H(6) I(1) 3.060 ? . 3_565
H(6) C(6) 3.311 ? . 2_555
H(6) H(6) 3.130 ? . 2_555
H(6) H(16) 2.816 ? . 3_565
H(7) C(16) 3.516 ? . 3_565
H(7) C(18) 3.258 ? . 6_555
H(7) C(19) 3.073 ? . 6_555
H(7) H(15) 3.405 ? . 3_565
H(7) H(16) 2.704 ? . 3_565
H(7) H(18) 2.774 ? . 6_555
H(7) H(19) 2.371 ? . 6_555
H(8) I(2) 3.392 ? . 6_555
H(8) C(20) 3.464 ? . 4_564
H(8) C(21) 3.355 ? . 4_564
H(8) H(18) 3.370 ? . 6_555
H(8) H(19) 3.026 ? . 6_555
H(8) H(20) 2.962 ? . 4_564
H(8) H(21) 2.719 ? . 4_564
H(12) C(20) 3.584 ? . 6_545
H(12) C(21) 2.856 ? . 6_545
H(12) C(22) 3.129 ? . 6_545
H(12) H(14) 3.426 ? . 3_555
H(12) H(21) 2.698 ? . 6_545
H(12) H(22) 3.162 ? . 6_545
H(13) I(2) 3.395 ? . 4_554
H(13) C(14) 3.493 ? . 3_555
H(13) C(15) 3.538 ? . 3_555
H(13) C(20) 3.098 ? . 6_545
H(13) C(21) 3.326 ? . 6_545
H(13) H(2) 3.569 ? . 3_555
H(13) H(20) 2.927 ? . 6_545
H(13) H(21) 3.303 ? . 6_545
H(14) I(2) 3.240 ? . 3_555
H(14) C(12) 3.423 ? . 3_555
H(14) C(14) 3.004 ? . 2_554
H(14) H(12) 3.426 ? . 3_555
H(14) H(14) 2.499 ? . 2_554
H(15) C(14) 3.512 ? . 2_554
H(15) C(15) 3.361 ? . 2_554
H(15) C(17) 3.552 ? . 8_454
H(15) C(18) 3.006 ? . 8_454
H(15) C(19) 3.182 ? . 8_454
H(15) H(7) 3.405 ? . 3_565
H(15) H(15) 3.358 ? . 2_554
H(15) H(18) 3.064 ? . 8_454
H(15) H(19) 3.322 ? . 8_454
H(16) C(6) 3.361 ? . 3_565
H(16) C(7) 3.311 ? . 3_565
H(16) H(6) 2.816 ? . 3_565
H(16) H(7) 2.704 ? . 3_565
H(16) H(19) 3.344 ? . 8_454
H(18) I(1) 3.260 ? . 7_555
H(18) C(7) 3.534 ? . 6_545
H(18) H(7) 2.774 ? . 6_545
H(18) H(8) 3.370 ? . 6_545
H(18) H(15) 3.064 ? . 8_555
H(19) C(3) 3.578 ? . 8_555
H(19) C(7) 3.059 ? . 6_545
H(19) C(8) 3.381 ? . 6_545
H(19) C(20) 3.224 ? . 7_556
H(19) H(3) 3.133 ? . 8_555
H(19) H(7) 2.371 ? . 6_545
H(19) H(8) 3.026 ? . 6_545
H(19) H(15) 3.322 ? . 8_555
H(19) H(16) 3.344 ? . 8_555
H(19) H(20) 2.879 ? . 7_556
H(20) I(2) 3.098 ? . 7_556
H(20) C(19) 3.111 ? . 7_556
H(20) C(20) 3.477 ? . 7_556
H(20) H(3) 3.406 ? . 8_555
H(20) H(8) 2.962 ? . 4_565
H(20) H(13) 2.927 ? . 6_555
H(20) H(19) 2.879 ? . 7_556
H(20) H(20) 3.502 ? . 7_556
H(21) I(1) 3.518 ? . 4_565
H(21) S(1) 3.204 ? . 4_565
H(21) C(8) 3.042 ? . 4_565
H(21) C(9) 3.228 ? . 4_565
H(21) C(12) 3.379 ? . 6_555
H(21) H(3) 3.576 ? . 2_555
H(21) H(4) 3.060 ? . 2_555
H(21) H(8) 2.719 ? . 4_565
H(21) H(12) 2.698 ? . 6_555
H(21) H(13) 3.303 ? . 6_555
H(22) I(1) 3.167 ? . 4_565
H(22) C(4) 3.503 ? . 2_555
H(22) H(3) 3.569 ? . 2_555
H(22) H(4) 2.659 ? . 2_555
H(22) H(12) 3.162 ? . 6_555
Te(1) S(1) 3.0767(17) ? . .
S(1) I(1) 3.6136(16) ? . .
S(1) I(2) 4.8865(18) ? . .

loop_
_geom_torsion_atom_site_label_1
_geom_torsion_atom_site_label_2
_geom_torsion_atom_site_label_3
_geom_torsion_atom_site_label_4
_geom_torsion
_geom_torsion_publ_flag
_geom_torsion_site_symmetry_1
_geom_torsion_site_symmetry_2
_geom_torsion_site_symmetry_3
_geom_torsion_site_symmetry_4
I(1) Te(1) C(1) C(2) 119.4(5) ? . . . .
I(1) Te(1) C(1) C(10) -59.6(5) ? . . . .
I(1) Te(1) C(11) C(12) 119.5(5) ? . . . .
I(1) Te(1) C(11) C(16) -53.8(6) ? . . . .
I(2) Te(1) C(1) C(2) -57.6(5) ? . . . .
I(2) Te(1) C(1) C(10) 123.4(5) ? . . . .
I(2) Te(1) C(11) C(12) -59.8(5) ? . . . .
I(2) Te(1) C(11) C(16) 127.0(6) ? . . . .
C(1) Te(1) C(11) C(12) -151.2(5) ? . . . .
C(1) Te(1) C(11) C(16) 35.5(7) ? . . . .
C(11) Te(1) C(1) C(2) 32.1(5) ? . . . .
C(11) Te(1) C(1) C(10) -146.9(5) ? . . . .
C(9) S(1) C(17) C(18) 146.2(5) ? . . . .
C(9) S(1) C(17) C(22) -36.1(6) ? . . . .
C(17) S(1) C(9) C(8) 89.0(5) ? . . . .
C(17) S(1) C(9) C(10) -87.5(5) ? . . . .
Te(1) C(1) C(2) C(3) -173.8(5) ? . . . .
Te(1) C(1) C(10) C(5) 171.9(4) ? . . . .
Te(1) C(1) C(10) C(9) -11.3(9) ? . . . .
C(2) C(1) C(10) C(5) -7.1(9) ? . . . .
C(2) C(1) C(10) C(9) 169.8(6) ? . . . .
C(10) C(1) C(2) C(3) 5.2(10) ? . . . .
C(1) C(2) C(3) C(4) 1.0(10) ? . . . .
C(2) C(3) C(4) C(5) -5.0(10) ? . . . .
C(3) C(4) C(5) C(6) -176.8(6) ? . . . .
C(3) C(4) C(5) C(10) 2.9(9) ? . . . .
C(4) C(5) C(6) C(7) 177.3(6) ? . . . .
C(4) C(5) C(10) C(1) 3.1(8) ? . . . .
C(4) C(5) C(10) C(9) -174.1(5) ? . . . .
C(6) C(5) C(10) C(1) -177.3(6) ? . . . .
C(6) C(5) C(10) C(9) 5.5(8) ? . . . .
C(10) C(5) C(6) C(7) -2.3(10) ? . . . .
C(5) C(6) C(7) C(8) -1.3(11) ? . . . .
C(6) C(7) C(8) C(9) 1.3(11) ? . . . .
C(7) C(8) C(9) S(1) -174.3(5) ? . . . .
C(7) C(8) C(9) C(10) 2.3(9) ? . . . .
S(1) C(9) C(10) C(1) -6.0(9) ? . . . .
S(1) C(9) C(10) C(5) 170.8(4) ? . . . .
C(8) C(9) C(10) C(1) 177.6(6) ? . . . .
C(8) C(9) C(10) C(5) -5.5(8) ? . . . .
Te(1) C(11) C(12) C(13) -173.6(6) ? . . . .
Te(1) C(11) C(16) C(15) 174.4(6) ? . . . .
C(12) C(11) C(16) C(15) 1.6(12) ? . . . .
C(16) C(11) C(12) C(13) -0.1(9) ? . . . .
C(11) C(12) C(13) C(14) -1.2(13) ? . . . .
C(12) C(13) C(14) C(15) 1.0(14) ? . . . .
C(13) C(14) C(15) C(16) 0.5(12) ? . . . .
C(14) C(15) C(16) C(11) -1.8(13) ? . . . .
S(1) C(17) C(18) C(19) 177.5(6) ? . . . .
S(1) C(17) C(22) C(21) -178.8(5) ? . . . .
C(18) C(17) C(22) C(21) -1.0(10) ? . . . .
C(22) C(17) C(18) C(19) -0.3(8) ? . . . .
C(17) C(18) C(19) C(20) 1.9(12) ? . . . .
C(18) C(19) C(20) C(21) -2.0(12) ? . . . .
C(19) C(20) C(21) C(22) 0.5(10) ? . . . .
C(20) C(21) C(22) C(17) 0.9(11) ? . . . .

loop_
_cod_related_entry_id
_cod_related_entry_database
_cod_related_entry_code
1 ChemSpider 30661017
